data_4335143
loop_
_publ_author_name
'Yong Yan'
'Christopher Keating'
'Perumalreddy Chandrasekaran'
'Upul Jayarathne'
'Joel T. Mague'
'Serena DeBeer'
'Kyle M. Lancaster'
'Stephen Sproules'
'Igor V. Rubtsov'
'James P. Donahue'

_publ_contact_author 'James P. Donahue'
_publ_contact_author_address
;
   James P. Donahue
   Department of Chemistry
   Tulane University
   Percival Stern Hall, Room 2015
   6400 Freret Street
   New Orleans, Louisiana 70118-5698
;
_publ_contact_author_email donahue@tulane.edu
_publ_section_title
;
 Ancillary Ligand Effects upon Dithiolene Redox Noninnocence in Tungsten
 Bis(dithiolene) Complexes
;
_journal_name_full 'Inorganic Chemistry'
_journal_page_first 6743
_journal_page_last 6751
_journal_paper_doi 10.1021/ic4009174
_journal_volume 52
_journal_year 2013
_chemical_formula_sum 'C43 H45 P2 S4 W'
_chemical_formula_weight 935.82
_chemical_name_systematic
; 
 ? 
;
_space_group_IT_number 14
_symmetry_cell_setting monoclinic
_symmetry_space_group_name_Hall '-P 2yn'
_symmetry_space_group_name_H-M 'P 1 21/n 1'
_atom_sites_solution_hydrogens geom
_atom_sites_solution_primary direct
_atom_sites_solution_secondary difmap
_audit_creation_method SHELXL-97
_cell_angle_alpha 90.00
_cell_angle_beta 99.2550(10)
_cell_angle_gamma 90.00
_cell_formula_units_Z 4
_cell_length_a 14.3288(7)
_cell_length_b 16.5017(8)
_cell_length_c 17.5022(9)
_cell_measurement_reflns_used 9823
_cell_measurement_temperature 150(2)
_cell_measurement_theta_max 29.0655
_cell_measurement_theta_min 2.4685
_cell_volume 4084.5(4)
_computing_cell_refinement 'Bruker SAINT (Bruker-AXS, 2009)'
_computing_data_collection 'Bruker APEX2 (Bruker-AXS, 2010)'
_computing_data_reduction 'Bruker SAINT (Bruker-AXS, 2009)'
_computing_molecular_graphics 'Bruker SHELXTL(Bruker-AXS, 2008)'
_computing_publication_material 'Bruker SHELXTL(Bruker-AXS, 2008)'
_computing_structure_refinement 'SHELXL (Sheldrick, 2008)'
_computing_structure_solution 'SHELXS (Sheldrick, 2008)'
_diffrn_ambient_temperature 150(2)
_diffrn_measured_fraction_theta_full 1.000
_diffrn_measured_fraction_theta_max 0.948
_diffrn_measurement_device_type 'Bruker Smart APEX CCD'
_diffrn_measurement_method '\f and \w scans'
_diffrn_radiation_monochromator graphite
_diffrn_radiation_source 'fine-focus sealed tube'
_diffrn_radiation_type MoK\a
_diffrn_radiation_wavelength 0.71073
_diffrn_reflns_av_R_equivalents 0.0536
_diffrn_reflns_av_sigmaI/netI 0.0345
_diffrn_reflns_limit_h_max 19
_diffrn_reflns_limit_h_min -19
_diffrn_reflns_limit_k_max 22
_diffrn_reflns_limit_k_min -22
_diffrn_reflns_limit_l_max 24
_diffrn_reflns_limit_l_min -23
_diffrn_reflns_number 70633
_diffrn_reflns_theta_full 29.39
_diffrn_reflns_theta_max 29.39
_diffrn_reflns_theta_min 1.90
_exptl_absorpt_coefficient_mu 3.141
_exptl_absorpt_correction_T_max 0.9284
_exptl_absorpt_correction_T_min 0.6009
_exptl_absorpt_correction_type multi-scan
_exptl_absorpt_process_details 'SADABS (Sheldrick, 2009)'
_exptl_crystal_colour red
_exptl_crystal_density_diffrn 1.522
_exptl_crystal_description plate
_exptl_crystal_F_000 1884
_exptl_crystal_size_max 0.41
_exptl_crystal_size_mid 0.38
_exptl_crystal_size_min 0.02
_refine_diff_density_max 1.388
_refine_diff_density_min -0.954
_refine_diff_density_rms 0.117
_refine_ls_extinction_method none
_refine_ls_goodness_of_fit_ref 1.071
_refine_ls_hydrogen_treatment constr
_refine_ls_matrix_type full
_refine_ls_number_parameters 406
_refine_ls_number_reflns 10692
_refine_ls_number_restraints 3
_refine_ls_restrained_S_all 1.072
_refine_ls_R_factor_all 0.0462
_refine_ls_R_factor_gt 0.0329
_refine_ls_shift/su_max 0.173
_refine_ls_shift/su_mean 0.001
_refine_ls_structure_factor_coef Fsqd
_refine_ls_weighting_details 'calc w=1/[\s^2^(Fo^2^)+(0.0199P)^2^+11.2352P] where P=(Fo^2^+2Fc^2^)/3'
_refine_ls_weighting_scheme calc
_refine_ls_wR_factor_gt 0.0712
_refine_ls_wR_factor_ref 0.0809
_reflns_number_gt 8839
_reflns_number_total 10692
_reflns_threshold_expression >2\s(I)
_cod_data_source_file ic4009174_si_002_08.cif
_cod_data_source_block jpd492_0m
_cod_database_code 4335143

loop_
_symmetry_equiv_pos_as_xyz
'x, y, z'
'-x+1/2, y+1/2, -z+1/2'
'-x, -y, -z'
'x-1/2, -y-1/2, z-1/2'

loop_
_atom_site_label
_atom_site_type_symbol
_atom_site_fract_x
_atom_site_fract_y
_atom_site_fract_z
_atom_site_U_iso_or_equiv
_atom_site_adp_type
_atom_site_occupancy
_atom_site_symmetry_multiplicity
_atom_site_calc_flag
_atom_site_refinement_flags
_atom_site_disorder_assembly
_atom_site_disorder_group
W1 W 0.746267(9) 0.634059(8) 0.101806(8) 0.02456(5) Uani 1 1 d . . .
S1 S 0.59043(6) 0.60309(5) 0.04337(5) 0.02814(17) Uani 1 1 d . . .
S2 S 0.66468(6) 0.69497(5) 0.19242(6) 0.03187(19) Uani 1 1 d . . .
S3 S 0.78901(6) 0.51572(5) 0.04247(5) 0.03059(18) Uani 1 1 d . . .
S4 S 0.83949(6) 0.57304(5) 0.20975(5) 0.02977(18) Uani 1 1 d . . .
P1 P 0.86264(6) 0.74653(5) 0.13214(5) 0.02697(18) Uani 1 1 d . . .
P2 P 0.74751(6) 0.69677(6) -0.02694(5) 0.02925(19) Uani 1 1 d . . .
C1 C 0.5112(2) 0.6363(2) 0.1017(2) 0.0304(7) Uani 1 1 d . . .
C2 C 0.5434(3) 0.6786(2) 0.1667(2) 0.0357(8) Uani 1 1 d . . .
C3 C 0.8519(3) 0.4514(2) 0.1117(2) 0.0333(8) Uani 1 1 d . . .
C4 C 0.8718(3) 0.4762(2) 0.1856(2) 0.0320(8) Uani 1 1 d . . .
C5 C 0.4088(3) 0.6154(3) 0.0745(3) 0.0427(9) Uani 1 1 d . . .
H5A H 0.3820 0.5934 0.1169 0.064 Uiso 1 1 calc R . .
H5B H 0.4045 0.5760 0.0337 0.064 Uiso 1 1 calc R . .
H5C H 0.3748 0.6634 0.0556 0.064 Uiso 1 1 calc R . .
C6 C 0.4806(3) 0.7096(3) 0.2220(3) 0.0603(14) Uani 1 1 d . . .
H6A H 0.4468 0.7566 0.2003 0.090 Uiso 1 1 calc R . .
H6B H 0.5187 0.7237 0.2704 0.090 Uiso 1 1 calc R . .
H6C H 0.4363 0.6681 0.2305 0.090 Uiso 1 1 calc R . .
C7 C 0.8742(3) 0.3679(2) 0.0844(3) 0.0483(11) Uani 1 1 d . . .
H7A H 0.9390 0.3661 0.0766 0.072 Uiso 1 1 calc R . .
H7B H 0.8336 0.3560 0.0366 0.072 Uiso 1 1 calc R . .
H7C H 0.8643 0.3286 0.1228 0.072 Uiso 1 1 calc R . .
C8 C 0.9165(3) 0.4232(2) 0.2518(3) 0.0437(10) Uani 1 1 d . . .
H8A H 0.8701 0.3863 0.2655 0.066 Uiso 1 1 calc R . .
H8B H 0.9401 0.4565 0.2957 0.066 Uiso 1 1 calc R . .
H8C H 0.9678 0.3932 0.2364 0.066 Uiso 1 1 calc R . .
C9 C 0.8653(2) 0.8125(2) 0.2158(2) 0.0292(7) Uani 1 1 d . . .
C10 C 0.8791(3) 0.7767(2) 0.2884(2) 0.0384(9) Uani 1 1 d . . .
H10 H 0.8809 0.7206 0.2927 0.046 Uiso 1 1 calc R . .
C11 C 0.8900(3) 0.8241(3) 0.3546(3) 0.0466(10) Uani 1 1 d . . .
H11 H 0.9002 0.7997 0.4031 0.056 Uiso 1 1 calc R . .
C12 C 0.8858(3) 0.9080(3) 0.3485(3) 0.0461(10) Uani 1 1 d . . .
H12 H 0.8929 0.9398 0.3930 0.055 Uiso 1 1 calc R . .
C13 C 0.8711(3) 0.9440(2) 0.2768(3) 0.0435(10) Uani 1 1 d . . .
H13 H 0.8679 1.0001 0.2728 0.052 Uiso 1 1 calc R . .
C14 C 0.8609(3) 0.8968(2) 0.2099(3) 0.0370(8) Uani 1 1 d . . .
H14 H 0.8512 0.9214 0.1615 0.044 Uiso 1 1 calc R . .
C15 C 0.9873(2) 0.7158(2) 0.1408(2) 0.0299(7) Uani 1 1 d . . .
C16 C 1.0131(3) 0.6406(2) 0.1144(2) 0.0356(8) Uani 1 1 d . . .
H16 H 0.9669 0.6040 0.0931 0.043 Uiso 1 1 calc R . .
C17 C 1.1082(3) 0.6205(3) 0.1199(3) 0.0448(10) Uani 1 1 d . . .
H17 H 1.1254 0.5705 0.1020 0.054 Uiso 1 1 calc R . .
C18 C 1.1775(3) 0.6748(3) 0.1520(3) 0.0469(10) Uani 1 1 d . . .
H18 H 1.2410 0.6608 0.1563 0.056 Uiso 1 1 calc R . .
C19 C 1.1521(3) 0.7494(3) 0.1774(2) 0.0406(9) Uani 1 1 d . . .
H19 H 1.1987 0.7860 0.1983 0.049 Uiso 1 1 calc R . .
C20 C 1.0578(3) 0.7701(2) 0.1720(2) 0.0344(8) Uani 1 1 d . . .
H20 H 1.0412 0.8205 0.1893 0.041 Uiso 1 1 calc R . .
C21 C 0.8569(3) 0.8150(2) 0.0483(2) 0.0353(8) Uani 1 1 d . . .
H21A H 0.8011 0.8491 0.0442 0.042 Uiso 1 1 calc R . .
H21B H 0.9123 0.8495 0.0541 0.042 Uiso 1 1 calc R . .
C22 C 0.8524(3) 0.7619(2) -0.0239(2) 0.0369(8) Uani 1 1 d . . .
H22A H 0.9092 0.7292 -0.0208 0.044 Uiso 1 1 calc R . .
H22B H 0.8468 0.7953 -0.0700 0.044 Uiso 1 1 calc R . .
C23 C 0.7429(3) 0.6347(2) -0.1137(2) 0.0326(8) Uani 1 1 d . . .
C24 C 0.6566(3) 0.6008(2) -0.1462(2) 0.0375(8) Uani 1 1 d . . .
H24 H 0.6024 0.6126 -0.1254 0.045 Uiso 1 1 calc R . .
C25 C 0.6511(3) 0.5495(3) -0.2095(2) 0.0436(10) Uani 1 1 d . . .
H25 H 0.5932 0.5272 -0.2309 0.052 Uiso 1 1 calc R . .
C26 C 0.7306(3) 0.5314(3) -0.2411(3) 0.0477(10) Uani 1 1 d . . .
H26 H 0.7266 0.4967 -0.2834 0.057 Uiso 1 1 calc R . .
C27 C 0.8161(4) 0.5650(3) -0.2096(3) 0.0568(13) Uani 1 1 d . . .
H27 H 0.8698 0.5533 -0.2311 0.068 Uiso 1 1 calc R . .
C28 C 0.8226(3) 0.6164(3) -0.1457(3) 0.0483(11) Uani 1 1 d . . .
H28 H 0.8808 0.6385 -0.1245 0.058 Uiso 1 1 calc R . .
C29 C 0.6549(3) 0.7724(2) -0.0558(2) 0.0326(8) Uani 1 1 d . . .
C30 C 0.5955(3) 0.7994(2) -0.0066(2) 0.0377(8) Uani 1 1 d . . .
H30 H 0.6017 0.7789 0.0434 0.045 Uiso 1 1 calc R . .
C31 C 0.5261(3) 0.8574(2) -0.0312(3) 0.0456(10) Uani 1 1 d . . .
H31 H 0.4864 0.8753 0.0023 0.055 Uiso 1 1 calc R . .
C32 C 0.5168(3) 0.8880(3) -0.1058(3) 0.0486(11) Uani 1 1 d . . .
H32 H 0.4703 0.9262 -0.1226 0.058 Uiso 1 1 calc R . .
C33 C 0.5759(3) 0.8621(3) -0.1548(3) 0.0472(11) Uani 1 1 d . . .
H33 H 0.5695 0.8830 -0.2047 0.057 Uiso 1 1 calc R . .
C34 C 0.6454(3) 0.8049(2) -0.1309(2) 0.0394(9) Uani 1 1 d . . .
H34 H 0.6857 0.7880 -0.1645 0.047 Uiso 1 1 calc R . .
C35A C 0.2603(4) 0.9142(4) -0.1006(3) 0.0364(12) Uiso 0.543(6) 1 d PG A 1
H35A H 0.2533 0.9238 -0.1536 0.044 Uiso 0.543(6) 1 calc PR A 1
C36A C 0.2956(4) 0.9747(3) -0.0486(4) 0.0465(15) Uiso 0.543(6) 1 d PG A 1
H36A H 0.3121 1.0248 -0.0668 0.056 Uiso 0.543(6) 1 calc PR A 1
C37A C 0.3061(5) 0.9603(3) 0.0305(4) 0.0573(17) Uiso 0.543(6) 1 d PG A 1
H37A H 0.3297 1.0008 0.0653 0.069 Uiso 0.543(6) 1 calc PR A 1
C38A C 0.2814(5) 0.8854(4) 0.0577(3) 0.066(2) Uiso 0.543(6) 1 d PG A 1
H38A H 0.2885 0.8758 0.1107 0.079 Uiso 0.543(6) 1 calc PR A 1
C39A C 0.2462(5) 0.8249(3) 0.0057(3) 0.062(2) Uiso 0.543(6) 1 d PG A 1
H39A H 0.2297 0.7748 0.0239 0.074 Uiso 0.543(6) 1 calc PR A 1
C40A C 0.2357(5) 0.8393(3) -0.0735(3) 0.0584(17) Uiso 0.543(6) 1 d PG A 1
H40A H 0.2121 0.7988 -0.1083 0.070 Uiso 0.543(6) 1 calc PR A 1
C35B C 0.2801(3) 0.9375(4) -0.0802(4) 0.0364(12) Uiso 0.457(6) 1 d PG A 2
H35B H 0.2678 0.9632 -0.1280 0.044 Uiso 0.457(6) 1 calc PR A 2
C36B C 0.3075(3) 0.9827(3) -0.0133(5) 0.0465(15) Uiso 0.457(6) 1 d PG A 2
H36B H 0.3137 1.0387 -0.0164 0.056 Uiso 0.457(6) 1 calc PR A 2
C37B C 0.3258(4) 0.9443(4) 0.0582(4) 0.0573(17) Uiso 0.457(6) 1 d PG A 2
H37B H 0.3442 0.9745 0.1029 0.069 Uiso 0.457(6) 1 calc PR A 2
C38B C 0.3166(4) 0.8606(4) 0.0629(3) 0.066(2) Uiso 0.457(6) 1 d PG A 2
H38B H 0.3288 0.8349 0.1107 0.079 Uiso 0.457(6) 1 calc PR A 2
C39B C 0.2891(3) 0.8154(3) -0.0040(4) 0.062(2) Uiso 0.457(6) 1 d PG A 2
H39B H 0.2830 0.7595 -0.0009 0.074 Uiso 0.457(6) 1 calc PR A 2
C40B C 0.2709(3) 0.8539(4) -0.0755(3) 0.0584(17) Uiso 0.457(6) 1 d PG A 2
H40B H 0.2525 0.8236 -0.1202 0.070 Uiso 0.457(6) 1 calc PR A 2
C41A C 1.0297(3) 1.0336(5) 0.0871(5) 0.101(3) Uiso 0.751(14) 1 d PG . 1
H41A H 1.0474 1.0550 0.1365 0.121 Uiso 0.751(14) 1 calc PR . 1
C42A C 0.9581(3) 1.0570(4) 0.0260(5) 0.110(3) Uiso 0.751(14) 1 d PG . 1
H42A H 0.9185 1.0978 0.0387 0.132 Uiso 0.751(14) 1 calc PR . 1
C43A C 0.9360(3) 1.0285(5) -0.0519(4) 0.137(4) Uiso 0.751(14) 1 d PG . 1
H43A H 0.8898 1.0584 -0.0833 0.165 Uiso 0.751(14) 1 calc PR . 1
C41B C 0.99014(7) 1.03379(11) 0.0529(4) 0.101(3) Uiso 0.249(14) 1 d PD . 2
H41B H 0.9685 1.0632 0.0919 0.121 Uiso 0.249(14) 1 calc PR . 2
C42B C 0.93787(14) 1.0568(9) -0.0176(5) 0.110(3) Uiso 0.249(14) 1 d PD . 2
H42B H 0.8988 1.1021 -0.0204 0.132 Uiso 0.249(14) 1 calc PR . 2
C43B C 0.944(3) 1.0122(16) -0.0840(6) 0.137(4) Uiso 0.249(14) 1 d PD . 2
H43B H 0.9107 1.0151 -0.1341 0.165 Uiso 0.249(14) 1 calc PR . 2

loop_
_atom_site_aniso_label
_atom_site_aniso_U_11
_atom_site_aniso_U_22
_atom_site_aniso_U_33
_atom_site_aniso_U_23
_atom_site_aniso_U_13
_atom_site_aniso_U_12
W1 0.02308(7) 0.01950(7) 0.02997(8) -0.00010(5) 0.00090(5) -0.00004(5)
S1 0.0238(4) 0.0264(4) 0.0332(4) 0.0013(3) 0.0018(3) -0.0017(3)
S2 0.0298(4) 0.0272(4) 0.0390(5) -0.0058(4) 0.0068(4) -0.0022(3)
S3 0.0298(4) 0.0260(4) 0.0344(5) -0.0056(3) 0.0000(3) 0.0012(3)
S4 0.0327(4) 0.0211(4) 0.0329(4) -0.0013(3) -0.0026(3) 0.0015(3)
P1 0.0235(4) 0.0214(4) 0.0350(5) -0.0014(3) 0.0018(3) -0.0005(3)
P2 0.0267(4) 0.0283(4) 0.0318(5) 0.0022(4) 0.0019(4) -0.0004(3)
C1 0.0261(17) 0.0268(17) 0.039(2) 0.0038(14) 0.0083(14) -0.0024(13)
C2 0.0309(19) 0.0287(18) 0.050(2) -0.0043(16) 0.0136(17) -0.0024(14)
C3 0.0294(18) 0.0221(16) 0.046(2) -0.0043(15) -0.0009(15) 0.0025(13)
C4 0.0299(18) 0.0209(15) 0.043(2) 0.0001(14) -0.0003(15) 0.0027(13)
C5 0.030(2) 0.046(2) 0.053(3) -0.0018(19) 0.0083(18) -0.0071(17)
C6 0.046(3) 0.060(3) 0.081(4) -0.029(3) 0.027(3) -0.015(2)
C7 0.053(3) 0.031(2) 0.057(3) -0.0107(19) -0.001(2) 0.0123(18)
C8 0.048(2) 0.0290(19) 0.049(2) 0.0043(17) -0.0068(19) 0.0085(17)
C9 0.0212(16) 0.0235(16) 0.042(2) -0.0050(14) 0.0033(14) -0.0008(12)
C10 0.045(2) 0.0255(17) 0.045(2) -0.0063(16) 0.0113(18) -0.0019(16)
C11 0.059(3) 0.038(2) 0.045(2) -0.0116(18) 0.016(2) -0.0047(19)
C12 0.046(2) 0.038(2) 0.057(3) -0.023(2) 0.013(2) -0.0049(18)
C13 0.038(2) 0.0257(18) 0.067(3) -0.0122(18) 0.008(2) 0.0020(15)
C14 0.0325(19) 0.0264(17) 0.051(2) -0.0044(16) 0.0044(17) 0.0049(14)
C15 0.0258(17) 0.0308(18) 0.0319(18) -0.0009(14) 0.0013(14) 0.0002(13)
C16 0.036(2) 0.037(2) 0.0346(19) -0.0059(15) 0.0064(16) 0.0032(15)
C17 0.039(2) 0.045(2) 0.051(3) -0.0077(19) 0.0103(19) 0.0122(18)
C18 0.0247(19) 0.067(3) 0.050(3) -0.001(2) 0.0092(17) 0.0065(18)
C19 0.0274(19) 0.050(2) 0.045(2) -0.0038(18) 0.0057(16) -0.0062(16)
C20 0.0282(18) 0.0350(19) 0.040(2) -0.0031(16) 0.0050(15) -0.0037(14)
C21 0.0305(19) 0.0298(18) 0.044(2) 0.0066(16) 0.0012(16) -0.0033(14)
C22 0.0324(19) 0.039(2) 0.038(2) 0.0052(16) 0.0037(16) -0.0061(15)
C23 0.037(2) 0.0324(18) 0.0286(18) 0.0043(14) 0.0049(15) 0.0025(15)
C24 0.037(2) 0.0346(19) 0.040(2) 0.0007(16) 0.0037(16) -0.0020(16)
C25 0.050(2) 0.038(2) 0.041(2) -0.0009(17) 0.0003(19) -0.0060(18)
C26 0.061(3) 0.045(2) 0.036(2) -0.0031(18) 0.005(2) 0.010(2)
C27 0.047(3) 0.074(3) 0.050(3) -0.011(2) 0.008(2) 0.012(2)
C28 0.034(2) 0.063(3) 0.047(2) -0.008(2) 0.0061(18) 0.0025(19)
C29 0.0309(18) 0.0258(17) 0.039(2) 0.0036(14) -0.0014(15) -0.0009(14)
C30 0.038(2) 0.0282(18) 0.045(2) 0.0058(16) 0.0026(17) 0.0032(15)
C31 0.044(2) 0.035(2) 0.057(3) 0.0067(19) 0.007(2) 0.0104(17)
C32 0.046(2) 0.035(2) 0.060(3) 0.011(2) -0.006(2) 0.0066(18)
C33 0.056(3) 0.037(2) 0.043(2) 0.0098(18) -0.009(2) 0.0000(19)
C34 0.045(2) 0.0330(19) 0.038(2) 0.0037(16) -0.0010(17) 0.0009(16)

loop_
_atom_type_symbol
_atom_type_description
_atom_type_scat_dispersion_real
_atom_type_scat_dispersion_imag
_atom_type_scat_source
C C 0.0033 0.0016 'International Tables Vol C Tables 4.2.6.8 and 6.1.1.4'
H H 0.0000 0.0000 'International Tables Vol C Tables 4.2.6.8 and 6.1.1.4'
P P 0.1023 0.0942 'International Tables Vol C Tables 4.2.6.8 and 6.1.1.4'
S S 0.1246 0.1234 'International Tables Vol C Tables 4.2.6.8 and 6.1.1.4'
W W -0.8490 6.8722 'International Tables Vol C Tables 4.2.6.8 and 6.1.1.4'

loop_
_geom_angle_atom_site_label_1
_geom_angle_atom_site_label_2
_geom_angle_atom_site_label_3
_geom_angle
_geom_angle_site_symmetry_1
_geom_angle_site_symmetry_3
S3 W1 S2 148.60(3) . .
S3 W1 S4 81.03(3) . .
S2 W1 S4 85.46(3) . .
S3 W1 S1 85.63(3) . .
S2 W1 S1 81.13(3) . .
S4 W1 S1 129.06(3) . .
S3 W1 P2 84.51(3) . .
S2 W1 P2 120.86(3) . .
S4 W1 P2 145.07(3) . .
S1 W1 P2 80.86(3) . .
S3 W1 P1 120.12(3) . .
S2 W1 P1 85.75(3) . .
S4 W1 P1 82.76(3) . .
S1 W1 P1 143.87(3) . .
P2 W1 P1 77.34(3) . .
C1 S1 W1 109.87(13) . .
C2 S2 W1 110.10(14) . .
C3 S3 W1 109.99(13) . .
C4 S4 W1 109.72(13) . .
C9 P1 C15 101.78(16) . .
C9 P1 C21 105.45(17) . .
C15 P1 C21 98.80(17) . .
C9 P1 W1 122.89(12) . .
C15 P1 W1 114.80(12) . .
C21 P1 W1 110.12(12) . .
C23 P2 C29 103.00(17) . .
C23 P2 C22 105.78(18) . .
C29 P2 C22 99.33(18) . .
C23 P2 W1 121.13(12) . .
C29 P2 W1 115.06(13) . .
C22 P2 W1 110.01(13) . .
C2 C1 C5 124.6(4) . .
C2 C1 S1 119.5(3) . .
C5 C1 S1 115.9(3) . .
C1 C2 C6 123.8(4) . .
C1 C2 S2 119.2(3) . .
C6 C2 S2 116.9(3) . .
C4 C3 C7 124.0(4) . .
C4 C3 S3 119.2(3) . .
C7 C3 S3 116.6(3) . .
C3 C4 C8 124.1(3) . .
C3 C4 S4 119.5(3) . .
C8 C4 S4 116.3(3) . .
C10 C9 C14 119.4(3) . .
C10 C9 P1 117.7(3) . .
C14 C9 P1 122.8(3) . .
C9 C10 C11 120.4(4) . .
C10 C11 C12 120.0(4) . .
C13 C12 C11 119.9(4) . .
C12 C13 C14 120.4(4) . .
C13 C14 C9 119.8(4) . .
C20 C15 C16 119.2(3) . .
C20 C15 P1 119.2(3) . .
C16 C15 P1 121.6(3) . .
C17 C16 C15 119.9(4) . .
C18 C17 C16 120.3(4) . .
C19 C18 C17 119.9(4) . .
C18 C19 C20 120.3(4) . .
C19 C20 C15 120.4(4) . .
C22 C21 P1 107.3(3) . .
C21 C22 P2 106.4(3) . .
C28 C23 C24 118.8(4) . .
C28 C23 P2 122.5(3) . .
C24 C23 P2 118.5(3) . .
C25 C24 C23 120.3(4) . .
C26 C25 C24 120.6(4) . .
C25 C26 C27 119.5(4) . .
C26 C27 C28 120.4(4) . .
C23 C28 C27 120.3(4) . .
C30 C29 C34 119.0(4) . .
C30 C29 P2 122.7(3) . .
C34 C29 P2 118.3(3) . .
C29 C30 C31 120.6(4) . .
C32 C31 C30 119.8(4) . .
C33 C32 C31 120.0(4) . .
C32 C33 C34 120.8(4) . .
C33 C34 C29 119.9(4) . .
C36A C35A C40A 120.0 . .
C35A C36A C37A 120.0 . .
C38A C37A C36A 120.0 . .
C39A C38A C37A 120.0 . .
C38A C39A C40A 120.0 . .
C39A C40A C35A 120.0 . .
C36B C35B C40B 120.0 . .
C37B C36B C35B 120.0 . .
C36B C37B C38B 120.0 . .
C39B C38B C37B 120.0 . .
C40B C39B C38B 120.0 . .
C39B C40B C35B 120.0 . .
C43A C41A C42A 97.9(7) 3_775 .
C41A C42A C43A 130.9 . .
C41A C43A C42A 130.8(9) 3_775 .
C43B C41B C42B 143.6(7) 3_775 .
C42B C41B C42B 99.4(6) . 3_775
C41B C42B C43B 120.036(6) . .
C41B C42B C41B 80.6(6) . 3_775
C41B C43B C42B 95.8(7) 3_775 .

loop_
_geom_bond_atom_site_label_1
_geom_bond_atom_site_label_2
_geom_bond_distance
_geom_bond_site_symmetry_2
W1 S3 2.3391(9) .
W1 S2 2.3427(9) .
W1 S4 2.3571(9) .
W1 S1 2.3577(8) .
W1 P2 2.4823(9) .
W1 P1 2.4944(9) .
S1 C1 1.733(4) .
S2 C2 1.745(4) .
S3 C3 1.748(4) .
S4 C4 1.734(4) .
P1 C9 1.820(4) .
P1 C15 1.840(4) .
P1 C21 1.843(4) .
P2 C23 1.823(4) .
P2 C29 1.833(4) .
P2 C22 1.842(4) .
C1 C2 1.350(5) .
C1 C5 1.508(5) .
C2 C6 1.513(6) .
C3 C4 1.343(5) .
C3 C7 1.509(5) .
C4 C8 1.510(5) .
C9 C10 1.385(5) .
C9 C14 1.396(5) .
C10 C11 1.387(5) .
C11 C12 1.389(6) .
C12 C13 1.374(7) .
C13 C14 1.394(6) .
C15 C20 1.393(5) .
C15 C16 1.395(5) .
C16 C17 1.389(6) .
C17 C18 1.387(6) .
C18 C19 1.377(6) .
C19 C20 1.383(5) .
C21 C22 1.532(6) .
C23 C28 1.385(6) .
C23 C24 1.393(5) .
C24 C25 1.386(6) .
C25 C26 1.376(6) .
C26 C27 1.376(7) .
C27 C28 1.395(6) .
C29 C30 1.378(6) .
C29 C34 1.405(5) .
C30 C31 1.396(5) .
C31 C32 1.387(6) .
C32 C33 1.367(7) .
C33 C34 1.387(6) .
C35A C36A 1.3900 .
C35A C40A 1.3900 .
C36A C37A 1.3900 .
C37A C38A 1.3900 .
C38A C39A 1.3900 .
C39A C40A 1.3900 .
C35B C36B 1.3900 .
C35B C40B 1.3900 .
C36B C37B 1.3900 .
C37B C38B 1.3900 .
C38B C39B 1.3900 .
C39B C40B 1.3900 .
C41A C43A 1.330(16) 3_775
C41A C42A 1.4115 .
C42A C43A 1.4296 .
C43A C41A 1.330(16) 3_775
C41B C43B 1.26(2) 3_775
C41B C42B 1.3900 .
C41B C42B 1.971(14) 3_775
C42B C43B 1.3900 .
C42B C41B 1.971(14) 3_775
C43B C41B 1.26(2) 3_775
